data_7039015
loop_
_publ_author_name
'Kumar, Amit'
'Kumar, Ashish'
'Pandey, Daya Shankar'

_publ_section_title
;
 N,N-Diethylamine appended binuclear Zn(ii) complexes: highly selective
 and sensitive fluorescent chemosensors for picric acid.
;
_journal_issue 20
_journal_name_full 'Dalton transactions (Cambridge, England : 2003)'
_journal_page_first 8475
_journal_page_last 8484
_journal_paper_doi 10.1039/c6dt00747c
_journal_volume 45
_journal_year 2016
_chemical_formula_moiety 'C62 H76 N8 O4 Zn2, 4(O)'
_chemical_formula_sum 'C62 H76 N8 O8 Zn2'
_chemical_formula_weight 1192.09
_space_group_IT_number 14
_symmetry_cell_setting monoclinic
_symmetry_Int_Tables_number 14
_symmetry_space_group_name_Hall '-P 2yn'
_symmetry_space_group_name_H-M 'P 1 21/n 1'
_atom_sites_solution_hydrogens geom
_atom_sites_solution_primary direct
_atom_sites_solution_secondary difmap
_audit_creation_method SHELXL-97
_audit_update_record
;
2015-04-21 deposited with the CCDC.
2016-04-13 downloaded from the CCDC.
;
_cell_angle_alpha 90.00
_cell_angle_beta 103.611(2)
_cell_angle_gamma 90.00
_cell_formula_units_Z 2
_cell_length_a 13.2334(5)
_cell_length_b 16.7995(6)
_cell_length_c 15.3797(6)
_cell_measurement_temperature 292(2)
_cell_volume 3323.1(2)
_computing_structure_refinement 'SHELXL-97 (Sheldrick, 1997)'
_diffrn_ambient_temperature 292(2)
_diffrn_measured_fraction_theta_full 0.998
_diffrn_measured_fraction_theta_max 0.998
_diffrn_radiation_monochromator graphite
_diffrn_radiation_probe x-ray
_diffrn_radiation_type MoK\a
_diffrn_radiation_wavelength 0.71073
_diffrn_reflns_av_R_equivalents 0.0906
_diffrn_reflns_av_sigmaI/netI 0.0854
_diffrn_reflns_limit_h_max 16
_diffrn_reflns_limit_h_min -16
_diffrn_reflns_limit_k_max 21
_diffrn_reflns_limit_k_min -21
_diffrn_reflns_limit_l_max 19
_diffrn_reflns_limit_l_min -19
_diffrn_reflns_number 57457
_diffrn_reflns_theta_full 25.00
_diffrn_reflns_theta_max 27.10
_diffrn_reflns_theta_min 1.83
_diffrn_source 'fine-focus sealed tube'
_exptl_absorpt_coefficient_mu 0.776
_exptl_absorpt_correction_T_max 0.8478
_exptl_absorpt_correction_T_min 0.8005
_exptl_absorpt_correction_type multi-scan
_exptl_absorpt_process_details 'Sortav (Blessing 1995)'
_exptl_crystal_colour 'light yellow'
_exptl_crystal_density_diffrn 1.191
_exptl_crystal_density_method 'not measured'
_exptl_crystal_description Block
_exptl_crystal_F_000 1256
_exptl_crystal_recrystallization_method DCM/MeOH
_exptl_crystal_size_max 0.30
_exptl_crystal_size_mid 0.27
_exptl_crystal_size_min 0.22
_refine_diff_density_max 0.952
_refine_diff_density_min -0.400
_refine_diff_density_rms 0.079
_refine_ls_extinction_coef 0.0020(5)
_refine_ls_extinction_expression Fc^*^=kFc[1+0.001xFc^2^\l^3^/sin(2\q)]^-1/4^
_refine_ls_extinction_method SHELXL
_refine_ls_goodness_of_fit_ref 0.890
_refine_ls_hydrogen_treatment mixed
_refine_ls_matrix_type full
_refine_ls_number_parameters 372
_refine_ls_number_reflns 7315
_refine_ls_number_restraints 0
_refine_ls_restrained_S_all 0.890
_refine_ls_R_factor_all 0.1196
_refine_ls_R_factor_gt 0.0598
_refine_ls_shift/su_max 0.000
_refine_ls_shift/su_mean 0.000
_refine_ls_structure_factor_coef Fsqd
_refine_ls_weighting_details 'calc w=1/[\s^2^(Fo^2^)+(0.1050P)^2^+0.0000P] where P=(Fo^2^+2Fc^2^)/3'
_refine_ls_weighting_scheme calc
_refine_ls_wR_factor_gt 0.1647
_refine_ls_wR_factor_ref 0.1859
_reflns_number_gt 3576
_reflns_number_total 7315
_reflns_threshold_expression >2sigma(I)
_cod_data_source_file c6dt00747c2.cif
_cod_data_source_block 1
_cod_depositor_comments 'Adding full bibliography for 7039015--7039016.cif.'
_cod_original_sg_symbol_H-M 'P 21/n'
_cod_database_code 7039015

loop_
_symmetry_equiv_pos_as_xyz
'x, y, z'
'-x+1/2, y+1/2, -z+1/2'
'-x, -y, -z'
'x-1/2, -y-1/2, z-1/2'

loop_
_atom_site_label
_atom_site_type_symbol
_atom_site_fract_x
_atom_site_fract_y
_atom_site_fract_z
_atom_site_U_iso_or_equiv
_atom_site_adp_type
_atom_site_occupancy
_atom_site_symmetry_multiplicity
_atom_site_calc_flag
_atom_site_refinement_flags
C21 C 1.0942(3) 0.2103(2) 0.6174(3) 0.0480(10) Uani 1 1 d .
H21 H 1.1413 0.1928 0.6687 0.058 Uiso 1 1 calc R
O2 O 0.9869(2) 0.28498(16) 0.44632(18) 0.0641(8) Uani 1 1 d .
C3 C 1.0427(3) 0.0101(2) 0.2863(3) 0.0545(10) Uani 1 1 d .
H3 H 1.0854 0.0215 0.2477 0.065 Uiso 1 1 calc R
C30 C 1.1407(4) 0.5579(3) 0.4366(3) 0.0770(15) Uani 1 1 d .
H30A H 1.1384(4) 0.6193(19) 0.4487(5) 0.092 Uiso 1 1 calc R
H30B H 1.064(2) 0.5372(6) 0.4171(7) 0.092 Uiso 1 1 calc R
N4 N 1.1947(3) 0.5168(2) 0.5200(2) 0.0618(9) Uani 1 1 d .
C29 C 1.2334(5) 0.6013(3) 0.6556(4) 0.1031(19) Uani 1 1 d .
H29A H 1.1794 0.6387 0.6310 0.155 Uiso 1 1 calc R
H29B H 1.2894 0.6285 0.6956 0.155 Uiso 1 1 calc R
H29C H 1.2063 0.5607 0.6877 0.155 Uiso 1 1 calc R
C31 C 1.1950(5) 0.5434(4) 0.3615(4) 0.120(2) Uani 1 1 d .
H31A H 1.2635 0.5659 0.3773 0.180 Uiso 1 1 calc R
H31B H 1.1560 0.5679 0.3076 0.180 Uiso 1 1 calc R
H31C H 1.1999 0.4872 0.3521 0.180 Uiso 1 1 calc R
C4 C 1.0435(3) -0.0667(2) 0.3197(3) 0.0553(10) Uani 1 1 d .
C8 C 1.1121(4) -0.1309(3) 0.2942(3) 0.0835(15) Uani 1 1 d .
H8A H 1.1540 -0.1545 0.3474 0.125 Uiso 1 1 calc R
H8B H 1.1563 -0.1077 0.2597 0.125 Uiso 1 1 calc R
H8C H 1.0692 -0.1711 0.2593 0.125 Uiso 1 1 calc R
O3 O 0.3669(5) -0.0371(4) 0.3916(4) 0.191(2) Uani 1 1 d .
O4 O 0.5211(7) -0.1148(4) 0.3177(6) 0.258(4) Uani 1 1 d .
C19 C 0.3065(4) 0.2537(4) 0.3859(5) 0.1073(19) Uani 1 1 d .
H19A H 0.2640 0.3001 0.3893 0.129 Uiso 1 1 calc R
H19B H 0.3080 0.2458 0.3237 0.129 Uiso 1 1 calc R
Zn1 Zn 0.91006(3) 0.19635(2) 0.47779(3) 0.0549(2) Uani 1 1 d .
N1 N 0.8527(2) 0.11291(16) 0.3880(2) 0.0455(7) Uani 1 1 d .
O1 O 0.77903(19) 0.23116(16) 0.49807(19) 0.0641(8) Uani 1 1 d .
C1 C 0.9158(3) 0.0511(2) 0.3632(2) 0.0424(9) Uani 1 1 d .
C10 C 0.7519(3) 0.1064(2) 0.3585(2) 0.0481(9) Uani 1 1 d .
H10 H 0.7294 0.0655 0.3177 0.058 Uiso 1 1 calc R
C23 C 1.0618(3) 0.3211(2) 0.5042(3) 0.0469(9) Uani 1 1 d .
C25 C 1.1692(3) 0.4412(2) 0.5398(3) 0.0496(10) Uani 1 1 d .
C2 C 0.9822(3) 0.0697(2) 0.3072(2) 0.0469(9) Uani 1 1 d .
C22 C 1.1136(3) 0.2862(2) 0.5867(2) 0.0442(9) Uani 1 1 d .
C12 C 0.6871(3) 0.2110(2) 0.4491(3) 0.0497(10) Uani 1 1 d .
C26 C 1.2210(3) 0.4058(2) 0.6205(3) 0.0537(10) Uani 1 1 d .
H26 H 1.2741 0.4332 0.6593 0.064 Uiso 1 1 calc R
C6 C 0.9138(3) -0.0255(2) 0.3992(2) 0.0432(9) Uani 1 1 d .
C9 C 0.8445(3) -0.0445(2) 0.4623(3) 0.0511(10) Uani 1 1 d .
H9A H 0.8339 0.0029 0.4939 0.077 Uiso 1 1 calc R
H9B H 0.8771 -0.0844 0.5043 0.077 Uiso 1 1 calc R
H9C H 0.7787 -0.0639 0.4285 0.077 Uiso 1 1 calc R
C24 C 1.0915(3) 0.3966(2) 0.4821(3) 0.0533(10) Uani 1 1 d .
H24 H 1.0587 0.4182 0.4270 0.064 Uiso 1 1 calc R
C13 C 0.5986(3) 0.2471(2) 0.4687(3) 0.0569(11) Uani 1 1 d .
H13 H 0.6078 0.2827 0.5162 0.068 Uiso 1 1 calc R
C11 C 0.6723(3) 0.1536(2) 0.3806(3) 0.0470(9) Uani 1 1 d .
C27 C 1.1940(3) 0.3319(2) 0.6422(3) 0.0541(10) Uani 1 1 d .
H27 H 1.2300 0.3099 0.6961 0.065 Uiso 1 1 calc R
C16 C 0.5693(3) 0.1378(3) 0.3330(3) 0.0684(12) Uani 1 1 d .
H16 H 0.5586 0.1000 0.2876 0.082 Uiso 1 1 calc R
N3 N 0.4152(3) 0.2676(3) 0.4407(3) 0.0848(12) Uani 1 1 d .
C7 C 0.9851(3) 0.1530(2) 0.2705(3) 0.0655(12) Uani 1 1 d .
H7A H 1.0375 0.1559 0.2368 0.098 Uiso 1 1 calc R
H7B H 1.0010 0.1903 0.3191 0.098 Uiso 1 1 calc R
H7C H 0.9186 0.1656 0.2323 0.098 Uiso 1 1 calc R
C15 C 0.4852(3) 0.1750(3) 0.3500(3) 0.0711(13) Uani 1 1 d .
H15 H 0.4190 0.1634 0.3158 0.085 Uiso 1 1 calc R
C14 C 0.4983(3) 0.2312(3) 0.4198(3) 0.0619(11) Uani 1 1 d .
C18 C 0.4459(5) 0.4030(4) 0.4990(6) 0.137(3) Uani 1 1 d .
H18A H 0.3853 0.4254 0.4597 0.206 Uiso 1 1 calc R
H18B H 0.5034 0.4055 0.4710 0.206 Uiso 1 1 calc R
H18C H 0.4623 0.4326 0.5539 0.206 Uiso 1 1 calc R
N2 N 1.0193(2) 0.16119(17) 0.5839(2) 0.0463(8) Uani 1 1 d .
C20 C 0.2622(5) 0.1855(4) 0.4180(5) 0.135(3) Uani 1 1 d .
H20A H 0.3050 0.1399 0.4155 0.202 Uiso 1 1 calc R
H20B H 0.1937 0.1764 0.3814 0.202 Uiso 1 1 calc R
H20C H 0.2581 0.1945 0.4787 0.202 Uiso 1 1 calc R
C17 C 0.4253(4) 0.3194(4) 0.5179(4) 0.099(2) Uani 1 1 d .
H17A H 0.479(2) 0.3008(9) 0.564(2) 0.119 Uiso 1 1 calc R
H17B H 0.364(2) 0.3169(4) 0.5381(10) 0.119 Uiso 1 1 calc R
C5 C 1.0214(3) 0.0833(2) 0.6232(2) 0.0450(9) Uani 1 1 d .
C28 C 1.2727(4) 0.5640(3) 0.5814(3) 0.0768(15) Uani 1 1 d .
H28A H 1.2985(9) 0.6077(13) 0.5463(11) 0.092 Uiso 1 1 calc R
H28B H 1.3343(19) 0.5285(11) 0.6085(8) 0.092 Uiso 1 1 calc R

loop_
_atom_site_aniso_label
_atom_site_aniso_U_11
_atom_site_aniso_U_22
_atom_site_aniso_U_33
_atom_site_aniso_U_23
_atom_site_aniso_U_13
_atom_site_aniso_U_12
C21 0.047(2) 0.043(2) 0.051(2) -0.0045(18) 0.0065(18) 0.0071(17)
O2 0.0656(17) 0.0492(16) 0.0643(18) 0.0066(14) -0.0109(15) -0.0111(13)
C3 0.053(2) 0.059(3) 0.055(3) 0.003(2) 0.019(2) -0.002(2)
C30 0.077(3) 0.049(3) 0.099(4) 0.010(3) 0.009(3) -0.002(2)
N4 0.068(2) 0.049(2) 0.065(2) -0.0002(18) 0.0095(18) -0.0157(17)
C29 0.143(5) 0.061(3) 0.090(4) -0.021(3) -0.004(4) 0.002(3)
C31 0.147(6) 0.139(6) 0.079(4) 0.032(4) 0.035(4) 0.019(5)
C4 0.050(2) 0.055(3) 0.062(3) -0.004(2) 0.015(2) 0.0042(19)
C8 0.087(3) 0.072(3) 0.105(4) -0.013(3) 0.050(3) 0.016(3)
O3 0.226(6) 0.182(5) 0.163(5) 0.027(4) 0.039(4) -0.059(5)
O4 0.309(9) 0.169(6) 0.284(8) 0.079(6) 0.046(7) 0.053(6)
C19 0.078(4) 0.117(5) 0.138(5) -0.006(4) 0.045(4) 0.010(4)
Zn1 0.0464(3) 0.0390(3) 0.0708(4) -0.0037(2) -0.0033(2) -0.00004(19)
N1 0.0398(16) 0.0355(16) 0.060(2) 0.0012(14) 0.0084(14) 0.0009(13)
O1 0.0507(15) 0.0571(17) 0.0763(19) -0.0200(15) -0.0013(14) 0.0010(13)
C1 0.0377(18) 0.039(2) 0.047(2) 0.0002(17) 0.0023(17) -0.0003(15)
C10 0.052(2) 0.043(2) 0.046(2) -0.0019(18) 0.0045(18) -0.0014(17)
C23 0.0433(19) 0.042(2) 0.053(2) -0.0045(18) 0.0058(18) 0.0004(16)
C25 0.050(2) 0.039(2) 0.059(3) 0.0013(19) 0.0132(19) 0.0013(17)
C2 0.044(2) 0.050(2) 0.044(2) 0.0067(18) 0.0063(18) -0.0034(17)
C22 0.0407(19) 0.039(2) 0.050(2) -0.0018(17) 0.0066(17) -0.0013(15)
C12 0.046(2) 0.045(2) 0.057(3) 0.0041(19) 0.0079(19) 0.0016(17)
C26 0.050(2) 0.047(2) 0.060(3) -0.006(2) 0.0043(19) -0.0114(18)
C6 0.0396(19) 0.043(2) 0.045(2) -0.0039(18) 0.0059(17) -0.0026(16)
C9 0.048(2) 0.046(2) 0.061(3) 0.0027(19) 0.0157(19) -0.0031(17)
C24 0.056(2) 0.042(2) 0.056(2) 0.0014(19) 0.0023(19) -0.0012(18)
C13 0.057(2) 0.050(2) 0.064(3) -0.008(2) 0.015(2) 0.0025(19)
C11 0.0403(19) 0.047(2) 0.051(2) -0.0048(19) 0.0048(17) 0.0021(17)
C27 0.053(2) 0.055(2) 0.050(2) 0.001(2) 0.0011(19) -0.0031(19)
C16 0.050(2) 0.072(3) 0.079(3) -0.021(2) 0.008(2) 0.002(2)
N3 0.055(2) 0.094(3) 0.110(3) -0.028(3) 0.028(2) 0.004(2)
C7 0.059(2) 0.065(3) 0.071(3) 0.019(2) 0.012(2) -0.007(2)
C15 0.038(2) 0.082(3) 0.090(3) -0.022(3) 0.010(2) -0.001(2)
C14 0.048(2) 0.061(3) 0.078(3) 0.003(2) 0.019(2) 0.004(2)
C18 0.111(5) 0.094(5) 0.218(8) -0.029(5) 0.060(5) 0.011(4)
N2 0.0452(16) 0.0355(17) 0.056(2) -0.0006(15) 0.0075(15) 0.0016(13)
C20 0.102(5) 0.151(7) 0.153(6) 0.027(5) 0.032(5) -0.024(4)
C17 0.072(3) 0.121(6) 0.113(5) -0.040(4) 0.039(3) 0.011(3)
C5 0.0440(19) 0.039(2) 0.050(2) -0.0013(18) 0.0079(18) -0.0011(16)
C28 0.075(3) 0.051(3) 0.096(4) -0.002(3) 0.004(3) -0.022(2)

loop_
_atom_type_symbol
_atom_type_description
_atom_type_scat_dispersion_real
_atom_type_scat_dispersion_imag
_atom_type_scat_source
C C 0.0033 0.0016 'International Tables Vol C Tables 4.2.6.8 and 6.1.1.4'
H H 0.0000 0.0000 'International Tables Vol C Tables 4.2.6.8 and 6.1.1.4'
N N 0.0061 0.0033 'International Tables Vol C Tables 4.2.6.8 and 6.1.1.4'
O O 0.0106 0.0060 'International Tables Vol C Tables 4.2.6.8 and 6.1.1.4'
Zn Zn 0.2839 1.4301 'International Tables Vol C Tables 4.2.6.8 and 6.1.1.4'
Cl Cl 0.1484 0.1585 'International Tables Vol C Tables 4.2.6.8 and 6.1.1.4'

loop_
_geom_angle_atom_site_label_1
_geom_angle_atom_site_label_2
_geom_angle_atom_site_label_3
_geom_angle
_geom_angle_site_symmetry_1
_geom_angle_site_symmetry_3
N2 C21 C22 128.7(3) . .
N2 C21 H21 115.6 . .
C22 C21 H21 115.6 . .
C23 O2 Zn1 123.0(2) . .
C2 C3 C4 123.2(4) . .
C2 C3 H3 118.4 . .
C4 C3 H3 118.4 . .
N4 C30 C31 111.4(4) . .
N4 C30 H30A 109.3 . .
C31 C30 H30A 109.3 . .
N4 C30 H30B 109.3 . .
C31 C30 H30B 109.3 . .
H30A C30 H30B 108.0 . .
C25 N4 C28 122.3(4) . .
C25 N4 C30 122.1(3) . .
C28 N4 C30 115.6(3) . .
C28 C29 H29A 109.5 . .
C28 C29 H29B 109.5 . .
H29A C29 H29B 109.5 . .
C28 C29 H29C 109.5 . .
H29A C29 H29C 109.5 . .
H29B C29 H29C 109.5 . .
C30 C31 H31A 109.5 . .
C30 C31 H31B 109.5 . .
H31A C31 H31B 109.5 . .
C30 C31 H31C 109.5 . .
H31A C31 H31C 109.5 . .
H31B C31 H31C 109.5 . .
C3 C4 C5 117.9(4) . 3_756
C3 C4 C8 121.1(4) . .
C5 C4 C8 121.0(4) 3_756 .
C4 C8 H8A 109.5 . .
C4 C8 H8B 109.5 . .
H8A C8 H8B 109.5 . .
C4 C8 H8C 109.5 . .
H8A C8 H8C 109.5 . .
H8B C8 H8C 109.5 . .
C20 C19 N3 110.3(5) . .
C20 C19 H19A 109.6 . .
N3 C19 H19A 109.6 . .
C20 C19 H19B 109.6 . .
N3 C19 H19B 109.6 . .
H19A C19 H19B 108.1 . .
O1 Zn1 O2 110.77(12) . .
O1 Zn1 N1 96.64(11) . .
O2 Zn1 N1 120.52(12) . .
O1 Zn1 N2 117.66(12) . .
O2 Zn1 N2 96.33(11) . .
N1 Zn1 N2 116.31(12) . .
C10 N1 C1 117.1(3) . .
C10 N1 Zn1 119.4(2) . .
C1 N1 Zn1 122.9(2) . .
C12 O1 Zn1 125.1(2) . .
C2 C1 C6 121.3(3) . .
C2 C1 N1 119.2(3) . .
C6 C1 N1 119.4(3) . .
N1 C10 C11 128.5(3) . .
N1 C10 H10 115.8 . .
C11 C10 H10 115.8 . .
O2 C23 C24 117.7(3) . .
O2 C23 C22 122.9(3) . .
C24 C23 C22 119.4(3) . .
N4 C25 C26 119.9(3) . .
N4 C25 C24 122.4(4) . .
C26 C25 C24 117.7(4) . .
C3 C2 C1 117.9(3) . .
C3 C2 C7 121.5(4) . .
C1 C2 C7 120.7(3) . .
C21 C22 C23 126.0(3) . .
C21 C22 C27 117.3(3) . .
C23 C22 C27 116.7(3) . .
O1 C12 C11 123.6(3) . .
O1 C12 C13 117.9(4) . .
C11 C12 C13 118.5(3) . .
C27 C26 C25 120.4(4) . .
C27 C26 H26 119.8 . .
C25 C26 H26 119.8 . .
C5 C6 C1 118.2(3) 3_756 .
C5 C6 C9 120.9(3) 3_756 .
C1 C6 C9 121.0(3) . .
C6 C9 H9A 109.5 . .
C6 C9 H9B 109.5 . .
H9A C9 H9B 109.5 . .
C6 C9 H9C 109.5 . .
H9A C9 H9C 109.5 . .
H9B C9 H9C 109.5 . .
C23 C24 C25 122.5(4) . .
C23 C24 H24 118.8 . .
C25 C24 H24 118.8 . .
C14 C13 C12 122.4(4) . .
C14 C13 H13 118.8 . .
C12 C13 H13 118.8 . .
C12 C11 C16 117.7(3) . .
C12 C11 C10 125.5(3) . .
C16 C11 C10 116.7(3) . .
C26 C27 C22 123.3(4) . .
C26 C27 H27 118.3 . .
C22 C27 H27 118.3 . .
C15 C16 C11 123.3(4) . .
C15 C16 H16 118.4 . .
C11 C16 H16 118.4 . .
C14 N3 C17 122.5(4) . .
C14 N3 C19 121.2(4) . .
C17 N3 C19 116.3(4) . .
C2 C7 H7A 109.5 . .
C2 C7 H7B 109.5 . .
H7A C7 H7B 109.5 . .
C2 C7 H7C 109.5 . .
H7A C7 H7C 109.5 . .
H7B C7 H7C 109.5 . .
C16 C15 C14 119.8(4) . .
C16 C15 H15 120.1 . .
C14 C15 H15 120.1 . .
N3 C14 C13 120.6(4) . .
N3 C14 C15 121.3(4) . .
C13 C14 C15 118.2(4) . .
C17 C18 H18A 109.5 . .
C17 C18 H18B 109.5 . .
H18A C18 H18B 109.5 . .
C17 C18 H18C 109.5 . .
H18A C18 H18C 109.5 . .
H18B C18 H18C 109.5 . .
C21 N2 C5 118.3(3) . .
C21 N2 Zn1 118.3(3) . .
C5 N2 Zn1 123.4(2) . .
C19 C20 H20A 109.5 . .
C19 C20 H20B 109.5 . .
H20A C20 H20B 109.5 . .
C19 C20 H20C 109.5 . .
H20A C20 H20C 109.5 . .
H20B C20 H20C 109.5 . .
N3 C17 C18 113.3(6) . .
N3 C17 H17A 108.9 . .
C18 C17 H17A 108.9 . .
N3 C17 H17B 108.9 . .
C18 C17 H17B 108.9 . .
H17A C17 H17B 107.7 . .
C6 C5 C4 121.6(3) 3_756 3_756
C6 C5 N2 118.8(3) 3_756 .
C4 C5 N2 119.5(3) 3_756 .
N4 C28 C29 113.7(4) . .
N4 C28 H28A 108.8 . .
C29 C28 H28A 108.8 . .
N4 C28 H28B 108.8 . .
C29 C28 H28B 108.8 . .
H28A C28 H28B 107.7 . .

loop_
_geom_bond_atom_site_label_1
_geom_bond_atom_site_label_2
_geom_bond_distance
_geom_bond_site_symmetry_2
C21 N2 1.299(4) .
C21 C22 1.404(5) .
C21 H21 0.9300 .
O2 C23 1.315(4) .
O2 Zn1 1.928(3) .
C3 C2 1.368(5) .
C3 C4 1.387(5) .
C3 H3 0.9300 .
C30 N4 1.483(5) .
C30 C31 1.517(7) .
C30 H30A 1.0504 .
C30 H30B 1.0504 .
N4 C25 1.367(5) .
N4 C28 1.458(5) .
C29 C28 1.497(7) .
C29 H29A 0.9600 .
C29 H29B 0.9600 .
C29 H29C 0.9600 .
C31 H31A 0.9600 .
C31 H31B 0.9600 .
C31 H31C 0.9600 .
C4 C5 1.394(5) 3_756
C4 C8 1.520(5) .
C8 H8A 0.9600 .
C8 H8B 0.9600 .
C8 H8C 0.9600 .
C19 C20 1.427(8) .
C19 N3 1.505(6) .
C19 H19A 0.9700 .
C19 H19B 0.9700 .
Zn1 O1 1.924(3) .
Zn1 N1 1.988(3) .
Zn1 N2 1.998(3) .
N1 C10 1.308(4) .
N1 C1 1.440(4) .
O1 C12 1.316(4) .
C1 C2 1.402(5) .
C1 C6 1.404(5) .
C10 C11 1.424(5) .
C10 H10 0.9300 .
C23 C24 1.393(5) .
C23 C22 1.419(5) .
C25 C26 1.400(5) .
C25 C24 1.408(5) .
C2 C7 1.513(5) .
C22 C27 1.423(5) .
C12 C11 1.406(5) .
C12 C13 1.414(5) .
C26 C27 1.356(5) .
C26 H26 0.9300 .
C6 C5 1.390(5) 3_756
C6 C9 1.518(5) .
C9 H9A 0.9600 .
C9 H9B 0.9600 .
C9 H9C 0.9600 .
C24 H24 0.9300 .
C13 C14 1.388(5) .
C13 H13 0.9300 .
C11 C16 1.413(5) .
C27 H27 0.9300 .
C16 C15 1.354(5) .
C16 H16 0.9300 .
N3 C14 1.361(5) .
N3 C17 1.453(7) .
C7 H7A 0.9600 .
C7 H7B 0.9600 .
C7 H7C 0.9600 .
C15 C14 1.409(6) .
C15 H15 0.9300 .
C18 C17 1.472(8) .
C18 H18A 0.9600 .
C18 H18B 0.9600 .
C18 H18C 0.9600 .
N2 C5 1.439(4) .
C20 H20A 0.9600 .
C20 H20B 0.9600 .
C20 H20C 0.9600 .
C17 H17A 0.9330 .
C17 H17B 0.9330 .
C5 C6 1.390(5) 3_756
C5 C4 1.394(5) 3_756
C28 H28A 1.0172 .
C28 H28B 1.0172 .

loop_
_geom_torsion_atom_site_label_1
_geom_torsion_atom_site_label_2
_geom_torsion_atom_site_label_3
_geom_torsion_atom_site_label_4
_geom_torsion
_geom_torsion_site_symmetry_4
C31 C30 N4 C25 -90.9(5) .
C31 C30 N4 C28 92.2(5) .
C2 C3 C4 C5 0.5(6) 3_756
C2 C3 C4 C8 179.9(4) .
C23 O2 Zn1 O1 98.9(3) .
C23 O2 Zn1 N1 -149.6(3) .
C23 O2 Zn1 N2 -23.9(3) .
O1 Zn1 N1 C10 6.8(3) .
O2 Zn1 N1 C10 -112.1(3) .
N2 Zn1 N1 C10 132.1(3) .
O1 Zn1 N1 C1 -163.7(3) .
O2 Zn1 N1 C1 77.4(3) .
N2 Zn1 N1 C1 -38.4(3) .
O2 Zn1 O1 C12 114.9(3) .
N1 Zn1 O1 C12 -11.3(3) .
N2 Zn1 O1 C12 -135.7(3) .
C10 N1 C1 C2 114.1(4) .
Zn1 N1 C1 C2 -75.1(4) .
C10 N1 C1 C6 -69.2(4) .
Zn1 N1 C1 C6 101.5(3) .
C1 N1 C10 C11 172.5(4) .
Zn1 N1 C10 C11 1.5(5) .
Zn1 O2 C23 C24 -162.1(3) .
Zn1 O2 C23 C22 18.7(5) .
C28 N4 C25 C26 -1.9(6) .
C30 N4 C25 C26 -178.5(4) .
C28 N4 C25 C24 177.8(4) .
C30 N4 C25 C24 1.1(6) .
C4 C3 C2 C1 -1.9(6) .
C4 C3 C2 C7 178.9(4) .
C6 C1 C2 C3 2.1(5) .
N1 C1 C2 C3 178.7(3) .
C6 C1 C2 C7 -178.7(3) .
N1 C1 C2 C7 -2.1(5) .
N2 C21 C22 C23 -9.0(7) .
N2 C21 C22 C27 172.5(4) .
O2 C23 C22 C21 0.7(6) .
C24 C23 C22 C21 -178.5(4) .
O2 C23 C22 C27 179.2(3) .
C24 C23 C22 C27 0.0(5) .
Zn1 O1 C12 C11 7.4(5) .
Zn1 O1 C12 C13 -174.9(3) .
N4 C25 C26 C27 177.8(4) .
C24 C25 C26 C27 -1.8(6) .
C2 C1 C6 C5 -1.0(5) 3_756
N1 C1 C6 C5 -177.5(3) 3_756
C2 C1 C6 C9 177.9(3) .
N1 C1 C6 C9 1.3(5) .
O2 C23 C24 C25 178.7(4) .
C22 C23 C24 C25 -2.1(6) .
N4 C25 C24 C23 -176.6(4) .
C26 C25 C24 C23 3.0(6) .
O1 C12 C13 C14 178.5(4) .
C11 C12 C13 C14 -3.7(6) .
O1 C12 C11 C16 -179.8(4) .
C13 C12 C11 C16 2.5(6) .
O1 C12 C11 C10 4.2(6) .
C13 C12 C11 C10 -173.5(4) .
N1 C10 C11 C12 -9.2(7) .
N1 C10 C11 C16 174.8(4) .
C25 C26 C27 C22 -0.2(6) .
C21 C22 C27 C26 179.8(4) .
C23 C22 C27 C26 1.1(6) .
C12 C11 C16 C15 0.0(7) .
C10 C11 C16 C15 176.4(4) .
C20 C19 N3 C14 87.4(6) .
C20 C19 N3 C17 -90.8(7) .
C11 C16 C15 C14 -1.6(8) .
C17 N3 C14 C13 -4.6(8) .
C19 N3 C14 C13 177.4(5) .
C17 N3 C14 C15 173.4(5) .
C19 N3 C14 C15 -4.6(7) .
C12 C13 C14 N3 -179.7(4) .
C12 C13 C14 C15 2.2(6) .
C16 C15 C14 N3 -177.6(5) .
C16 C15 C14 C13 0.4(7) .
C22 C21 N2 C5 174.5(4) .
C22 C21 N2 Zn1 -3.4(5) .
O1 Zn1 N2 C21 -101.4(3) .
O2 Zn1 N2 C21 16.0(3) .
N1 Zn1 N2 C21 144.7(3) .
O1 Zn1 N2 C5 80.8(3) .
O2 Zn1 N2 C5 -161.7(3) .
N1 Zn1 N2 C5 -33.1(3) .
C14 N3 C17 C18 87.8(7) .
C19 N3 C17 C18 -94.0(6) .
C21 N2 C5 C6 -79.3(4) 3_756
Zn1 N2 C5 C6 98.5(3) 3_756
C21 N2 C5 C4 102.7(4) 3_756
Zn1 N2 C5 C4 -79.5(4) 3_756
C25 N4 C28 C29 -79.3(5) .
C30 N4 C28 C29 97.5(5) .
